data_4103806
loop_
_publ_author_name
'Klap\"otke, Thomas M.'
'Stierstorfer, J\"org'

_publ_section_title
;
 The CN~7~^-^ anion
;
_journal_coden_ASTM JACSAT
_journal_issue 3
_journal_name_full 'Journal of the American Chemical Society'
_journal_page_first 1122
_journal_page_last 1134
_journal_paper_doi 10.1021/ja8077522
_journal_volume 131
_journal_year 2009
_chemical_formula_moiety 'C H7 N4, C N7'
_chemical_formula_sum 'C2 H7 N11'
_chemical_formula_weight 185.19
_chemical_name_common 'aminoguanidinium 5-azidotetrazolate'
_chemical_name_systematic 'aminoguanidinium 5-azidotetrazolate'
_space_group_IT_number 2
_symmetry_cell_setting triclinic
_symmetry_Int_Tables_number 2
_symmetry_space_group_name_Hall '-P 1'
_symmetry_space_group_name_H-M 'P -1'
_atom_sites_solution_hydrogens geom
_atom_sites_solution_primary direct
_atom_sites_solution_secondary difmap
_audit_author_name 'Joerg Stierstorfer'
_audit_creation_date
;
'Thu Feb 14 16:15:24 2008'
;
_audit_creation_method SHELXL-97
_audit_update_record 14.02.2008
_cell_angle_alpha 71.327(8)
_cell_angle_beta 74.399(7)
_cell_angle_gamma 63.962(9)
_cell_formula_units_Z 4
_cell_length_a 9.7652(8)
_cell_length_b 9.7803(9)
_cell_length_c 10.0434(9)
_cell_measurement_reflns_used 1281
_cell_measurement_temperature 200(2)
_cell_measurement_theta_max 33.3484
_cell_measurement_theta_min 3.9317
_cell_volume 807.15(14)
_computing_cell_refinement
;
CrysAlis RED, Oxford Diffraction Ltd.,
Version 1.171.27p5 beta (release 01-04-2005 CrysAlis171 .NET)
(compiled Apr  1 2005,17:53:34)
;
_computing_data_collection
;
CrysAlis CCD, Oxford Diffraction Ltd.,
Version 1.171.27p5 beta (release 01-04-2005 CrysAlis171 .NET)
(compiled Apr  1 2005,17:53:34)
;
_computing_data_reduction
;
CrysAlis RED, Oxford Diffraction Ltd.,
Version 1.171.27p5 beta (release 01-04-2005 CrysAlis171 .NET)
(compiled Apr  1 2005,17:53:34)
;
_computing_molecular_graphics
;
'ORTEP (M. N. Burnett, C. K. Johnson, ORTEP-III: Oak Ridge Thermal Ellipsoid
;
_computing_publication_material 'PLATON (A. L. Spek, Acta Crystallogr, Sect. A, 1990, 46, C34, 1995 version).'
_computing_structure_refinement 'SHELXL-97 (Sheldrick, 1997)'
_computing_structure_solution SIR-92
_diffrn_ambient_temperature 200
_diffrn_detector_area_resol_mean 15.9809
_diffrn_measured_fraction_theta_full 0.982
_diffrn_measured_fraction_theta_max 0.982
_diffrn_measurement_device 'CCD camera on \k-goniostat'
_diffrn_measurement_device_type KappaCCD
_diffrn_measurement_method omega-scan
_diffrn_orient_matrix_UB_11 -0.0035352226
_diffrn_orient_matrix_UB_12 0.0537491835
_diffrn_orient_matrix_UB_13 0.0356469754
_diffrn_orient_matrix_UB_21 -0.0376686058
_diffrn_orient_matrix_UB_22 0.0633310271
_diffrn_orient_matrix_UB_23 -0.0538404950
_diffrn_orient_matrix_UB_31 -0.0725781665
_diffrn_orient_matrix_UB_32 0.0007235007
_diffrn_orient_matrix_UB_33 0.0390944746
_diffrn_radiation_collimation 0.5
_diffrn_radiation_monochromator graphite
_diffrn_radiation_source 'fine-focus sealed tube'
_diffrn_radiation_type 'Mo K\a'
_diffrn_radiation_wavelength 0.71073
_diffrn_reflns_av_R_equivalents 0.0267
_diffrn_reflns_av_sigmaI/netI 0.0887
_diffrn_reflns_limit_h_max 12
_diffrn_reflns_limit_h_min -11
_diffrn_reflns_limit_k_max 11
_diffrn_reflns_limit_k_min -12
_diffrn_reflns_limit_l_max 12
_diffrn_reflns_limit_l_min -12
_diffrn_reflns_number 4173
_diffrn_reflns_theta_full 26.00
_diffrn_reflns_theta_max 26.00
_diffrn_reflns_theta_min 3.94
_diffrn_source_current 40
_diffrn_source_type 'Spellman generator'
_diffrn_source_voltage 50
_exptl_absorpt_coefficient_mu 0.120
_exptl_absorpt_correction_T_max 0.99000
_exptl_absorpt_correction_T_min 0.87846
_exptl_absorpt_correction_type multi-scan
_exptl_absorpt_process_details
;SCALE3 ABSPACK - An Oxford Diffraction program (1.0.4,gui:1.0.3)
(C) 2005 Oxford Diffraction Ltd.
;
_exptl_crystal_colour colorless
_exptl_crystal_density_diffrn 1.524
_exptl_crystal_density_method 'not measured'
_exptl_crystal_description needle
_exptl_crystal_F_000 384
_exptl_crystal_size_max 0.18
_exptl_crystal_size_mid 0.07
_exptl_crystal_size_min 0.03
_refine_diff_density_max 0.214
_refine_diff_density_min -0.217
_refine_diff_density_rms 0.047
_refine_ls_extinction_method none
_refine_ls_goodness_of_fit_ref 0.925
_refine_ls_hydrogen_treatment refall
_refine_ls_matrix_type full
_refine_ls_number_parameters 291
_refine_ls_number_reflns 3118
_refine_ls_number_restraints 0
_refine_ls_restrained_S_all 0.925
_refine_ls_R_factor_all 0.1060
_refine_ls_R_factor_gt 0.0450
_refine_ls_shift/su_max 0.066
_refine_ls_shift/su_mean 0.000
_refine_ls_structure_factor_coef Fsqd
_refine_ls_weighting_scheme calc
_refine_ls_wR_factor_gt 0.0931
_refine_ls_wR_factor_ref 0.1154
_reflns_number_gt 1552
_reflns_number_total 3118
_reflns_threshold_expression >2sigma(I)
_cod_data_source_file ja8077522_si_002_4_AG_CN7.cif
_cod_data_source_block dx051
_cod_database_code 4103806

loop_
_symmetry_equiv_pos_as_xyz
'x, y, z'
'-x, -y, -z'

loop_
_atom_site_label
_atom_site_type_symbol
_atom_site_fract_x
_atom_site_fract_y
_atom_site_fract_z
_atom_site_U_iso_or_equiv
_atom_site_adp_type
_atom_site_occupancy
_atom_site_symmetry_multiplicity
_atom_site_calc_flag
N20 N -0.0714(3) 0.8241(3) 0.1356(3) 0.0332(6) Uani 1 1 d
H21B H 0.291(3) 0.847(3) 0.028(3) 0.030(8) Uiso 1 1 d
H22A H 0.312(3) 0.507(3) 0.214(3) 0.038(8) Uiso 1 1 d
H11A H -0.042(3) 0.335(3) 0.136(3) 0.029(8) Uiso 1 1 d
H21A H 0.127(3) 0.913(3) 0.034(3) 0.036(8) Uiso 1 1 d
H20B H -0.127(3) 0.851(3) 0.213(3) 0.045(9) Uiso 1 1 d
H19 H 0.057(2) 0.621(2) 0.217(2) 0.000(6) Uiso 1 1 d
H10A H 0.012(3) -0.013(3) 0.338(3) 0.044(8) Uiso 1 1 d
H20A H -0.126(3) 0.797(2) 0.094(2) 0.023(7) Uiso 1 1 d
H22B H 0.413(3) 0.586(3) 0.127(3) 0.042(8) Uiso 1 1 d
H10B H 0.106(4) 0.078(3) 0.235(3) 0.073(10) Uiso 1 1 d
H11B H -0.211(3) 0.399(3) 0.150(3) 0.034(8) Uiso 1 1 d
H9A H -0.438(3) 0.269(3) 0.232(3) 0.054(11) Uiso 1 1 d
H8 H -0.246(3) 0.081(3) 0.359(3) 0.059(10) Uiso 1 1 d
H9B H -0.451(4) 0.297(4) 0.360(4) 0.087(14) Uiso 1 1 d
N19 N 0.0635(2) 0.6944(3) 0.1685(2) 0.0336(6) Uani 1 1 d
C4 C 0.1985(3) 0.7060(3) 0.1267(2) 0.0301(6) Uani 1 1 d
N22 N 0.3238(3) 0.5850(3) 0.1630(3) 0.0414(6) Uani 1 1 d
N21 N 0.2094(3) 0.8381(3) 0.0477(3) 0.0402(6) Uani 1 1 d
N10 N 0.0083(3) 0.0753(3) 0.2785(3) 0.0355(6) Uani 1 1 d
N8 N -0.2532(2) 0.1683(3) 0.3094(2) 0.0347(6) Uani 1 1 d
N11 N -0.1279(3) 0.3299(3) 0.1697(2) 0.0343(6) Uani 1 1 d
N9 N -0.3955(3) 0.2897(3) 0.2789(3) 0.0419(7) Uani 1 1 d
C2 C -0.1244(3) 0.1927(3) 0.2522(3) 0.0302(6) Uani 1 1 d
C1 C 0.0525(3) 0.2824(3) 0.4752(3) 0.0325(6) Uani 1 1 d
N4 N 0.1725(3) 0.1626(2) 0.5288(2) 0.0444(6) Uani 1 1 d
N1 N 0.0906(2) 0.3888(2) 0.3718(2) 0.0381(6) Uani 1 1 d
N5 N -0.0958(3) 0.2825(3) 0.5290(2) 0.0478(6) Uani 1 1 d
N3 N 0.2943(3) 0.1983(3) 0.4543(2) 0.0442(6) Uani 1 1 d
N6 N -0.2030(3) 0.4029(3) 0.4796(3) 0.0513(7) Uani 1 1 d
N2 N 0.2460(2) 0.3304(2) 0.3617(2) 0.0395(6) Uani 1 1 d
N7 N -0.3111(3) 0.4981(3) 0.4470(3) 0.0693(9) Uani 1 1 d
N14 N 0.6720(3) 0.6605(3) 0.0276(2) 0.0426(6) Uani 1 1 d
N12 N 0.7306(2) 0.8495(2) -0.1258(2) 0.0352(5) Uani 1 1 d
N16 N 0.4759(2) 1.0083(3) -0.1943(2) 0.0450(6) Uani 1 1 d
N15 N 0.5416(3) 0.7655(3) -0.0248(2) 0.0451(6) Uani 1 1 d
N13 N 0.7839(2) 0.7098(3) -0.0322(2) 0.0406(6) Uani 1 1 d
C3 C 0.5853(3) 0.8762(3) -0.1179(3) 0.0323(6) Uani 1 1 d
N17 N 0.5342(3) 1.0986(3) -0.2831(3) 0.0551(7) Uani 1 1 d
N18 N 0.5765(3) 1.1855(3) -0.3658(3) 0.0795(10) Uani 1 1 d

loop_
_atom_site_aniso_label
_atom_site_aniso_U_11
_atom_site_aniso_U_22
_atom_site_aniso_U_33
_atom_site_aniso_U_23
_atom_site_aniso_U_13
_atom_site_aniso_U_12
N20 0.0243(13) 0.0357(14) 0.0363(14) -0.0051(11) -0.0056(11) -0.0103(11)
N19 0.0315(13) 0.0251(13) 0.0372(14) 0.0079(11) -0.0080(11) -0.0136(11)
C4 0.0325(15) 0.0287(15) 0.0260(13) 0.0043(11) -0.0091(12) -0.0139(13)
N22 0.0320(15) 0.0298(14) 0.0505(16) 0.0082(12) -0.0061(12) -0.0137(12)
N21 0.0284(15) 0.0328(15) 0.0532(15) 0.0068(12) -0.0084(13) -0.0166(13)
N10 0.0289(14) 0.0230(13) 0.0456(15) -0.0044(11) 0.0003(11) -0.0079(11)
N8 0.0287(13) 0.0245(13) 0.0448(14) 0.0005(12) -0.0029(11) -0.0123(11)
N11 0.0299(15) 0.0271(14) 0.0412(14) -0.0001(11) -0.0046(12) -0.0127(12)
N9 0.0235(14) 0.0436(16) 0.0496(18) -0.0029(14) -0.0093(13) -0.0084(12)
C2 0.0359(16) 0.0319(16) 0.0249(14) -0.0045(12) -0.0049(12) -0.0163(13)
C1 0.0296(14) 0.0392(16) 0.0287(14) -0.0126(13) 0.0003(12) -0.0127(13)
N4 0.0518(15) 0.0360(14) 0.0400(14) 0.0055(12) -0.0082(12) -0.0215(13)
N1 0.0434(15) 0.0308(12) 0.0372(13) -0.0042(11) -0.0046(11) -0.0153(11)
N5 0.0391(15) 0.0478(16) 0.0487(15) -0.0035(13) -0.0029(12) -0.0174(13)
N3 0.0404(14) 0.0377(14) 0.0451(14) 0.0005(12) -0.0085(12) -0.0126(12)
N6 0.0471(17) 0.0555(18) 0.0557(17) -0.0232(15) -0.0093(14) -0.0158(15)
N2 0.0384(15) 0.0343(13) 0.0440(14) -0.0066(12) -0.0045(11) -0.0151(11)
N7 0.0518(18) 0.073(2) 0.079(2) -0.0330(18) -0.0175(17) -0.0054(16)
N14 0.0393(14) 0.0364(14) 0.0492(15) 0.0000(12) -0.0073(12) -0.0187(12)
N12 0.0364(13) 0.0331(13) 0.0406(13) -0.0036(11) -0.0089(11) -0.0190(11)
N16 0.0302(13) 0.0445(15) 0.0483(15) -0.0057(13) -0.0062(11) -0.0072(12)
N15 0.0369(14) 0.0531(15) 0.0483(15) -0.0057(12) -0.0042(12) -0.0254(13)
N13 0.0397(13) 0.0373(14) 0.0459(14) -0.0034(12) -0.0112(11) -0.0177(12)
C3 0.0327(16) 0.0322(15) 0.0372(15) -0.0119(13) -0.0041(13) -0.0153(13)
N17 0.0483(16) 0.0514(18) 0.0466(16) 0.0017(14) -0.0090(13) -0.0105(14)
N18 0.072(2) 0.0579(19) 0.074(2) 0.0142(17) -0.0103(17) -0.0155(16)

loop_
_atom_type_symbol
_atom_type_description
_atom_type_scat_dispersion_real
_atom_type_scat_dispersion_imag
_atom_type_scat_source
C C 0.0033 0.0016 'International Tables Vol C Tables 4.2.6.8 and 6.1.1.4'
H H 0.0000 0.0000 'International Tables Vol C Tables 4.2.6.8 and 6.1.1.4'
N N 0.0061 0.0033 'International Tables Vol C Tables 4.2.6.8 and 6.1.1.4'

loop_
_geom_angle_atom_site_label_1
_geom_angle_atom_site_label_2
_geom_angle_atom_site_label_3
_geom_angle
N19 N20 H20B 109.1(18)
N19 N20 H20A 109.0(14)
H20B N20 H20A 109(2)
C4 N19 N20 120.6(2)
C4 N19 H19 120.6(15)
N20 N19 H19 118.5(15)
N22 C4 N19 120.1(2)
N22 C4 N21 119.4(3)
N19 C4 N21 120.5(2)
C4 N22 H22A 116.7(18)
C4 N22 H22B 121.5(18)
H22A N22 H22B 122(3)
C4 N21 H21B 120.0(18)
C4 N21 H21A 115.7(17)
H21B N21 H21A 123(3)
C2 N10 H10A 121.7(17)
C2 N10 H10B 124.3(18)
H10A N10 H10B 114(3)
C2 N8 N9 119.2(2)
C2 N8 H8 118(2)
N9 N8 H8 123(2)
C2 N11 H11A 115.1(17)
C2 N11 H11B 118.7(17)
H11A N11 H11B 126(3)
N8 N9 H9A 112(2)
N8 N9 H9B 105(2)
H9A N9 H9B 108(3)
N10 C2 N11 120.8(3)
N10 C2 N8 118.1(2)
N11 C2 N8 121.1(3)
N1 C1 N4 113.7(2)
N1 C1 N5 127.3(2)
N4 C1 N5 119.0(2)
C1 N4 N3 103.8(2)
C1 N1 N2 102.8(2)
N6 N5 C1 115.2(2)
N2 N3 N4 109.0(2)
N7 N6 N5 169.8(3)
N3 N2 N1 110.64(19)
N13 N14 N15 109.36(19)
C3 N12 N13 103.47(19)
N17 N16 C3 112.6(2)
C3 N15 N14 103.5(2)
N14 N13 N12 109.75(19)
N12 C3 N15 113.9(2)
N12 C3 N16 126.6(2)
N15 C3 N16 119.4(2)
N18 N17 N16 175.0(3)

loop_
_geom_bond_atom_site_label_1
_geom_bond_atom_site_label_2
_geom_bond_distance
N20 N19 1.397(3)
N20 H20B 0.86(3)
N20 H20A 0.91(2)
N19 C4 1.315(3)
N19 H19 0.74(2)
C4 N22 1.313(3)
C4 N21 1.315(3)
N22 H22A 0.80(3)
N22 H22B 0.85(3)
N21 H21B 0.80(2)
N21 H21A 0.83(3)
N10 C2 1.323(3)
N10 H10A 0.87(3)
N10 H10B 0.95(3)
N8 C2 1.325(3)
N8 N9 1.408(3)
N8 H8 0.82(3)
N11 C2 1.324(3)
N11 H11A 0.83(2)
N11 H11B 0.82(3)
N9 H9A 0.82(3)
N9 H9B 0.85(4)
C1 N1 1.319(3)
C1 N4 1.329(3)
C1 N5 1.403(3)
N4 N3 1.347(3)
N1 N2 1.354(3)
N5 N6 1.246(3)
N3 N2 1.300(3)
N6 N7 1.103(3)
N14 N13 1.308(3)
N14 N15 1.348(3)
N12 C3 1.310(3)
N12 N13 1.356(3)
N16 N17 1.251(3)
N16 C3 1.412(3)
N15 C3 1.330(3)
N17 N18 1.120(3)

loop_
_geom_hbond_atom_site_label_D
_geom_hbond_atom_site_label_H
_geom_hbond_atom_site_label_A
_geom_hbond_distance_DH
_geom_hbond_distance_HA
_geom_hbond_distance_DA
_geom_hbond_angle_DHA
_geom_hbond_site_symmetry_A
N21 H21B N15 0.80(2) 2.18(3) 2.933(3) 155(2) .
N22 H22A N2 0.80(3) 2.11(3) 2.903(3) 170(3) .
N11 H11A N13 0.83(2) 2.36(3) 3.169(3) 167(2) 2_665
N21 H21A N20 0.83(3) 2.50(2) 3.106(3) 131(2) 2_575
N20 H20B N4 0.86(3) 2.48(3) 3.276(3) 154(2) 2_566
N19 H19 N1 0.74(2) 2.25(2) 2.976(3) 166.6(19) .
N10 H10A N5 0.87(3) 2.42(3) 3.262(3) 164(2) 2_556
N10 H10A N4 0.87(3) 2.64(3) 3.341(3) 139(2) 2_556
N20 H20A N13 0.91(2) 2.25(2) 3.156(4) 168.9(19) 1_455
N22 H22B N15 0.85(3) 2.49(3) 3.194(4) 141(2) .
N10 H10B N12 0.95(3) 1.95(3) 2.866(3) 162(3) 2_665
N11 H11B N14 0.82(3) 2.36(3) 3.051(3) 143(2) 1_455
N8 H8 N4 0.82(3) 2.16(3) 2.970(3) 167(3) 2_556
N9 H9B N18 0.85(4) 2.66(4) 3.352(4) 139(3) 1_446

loop_
_geom_torsion_atom_site_label_1
_geom_torsion_atom_site_label_2
_geom_torsion_atom_site_label_3
_geom_torsion_atom_site_label_4
_geom_torsion
N20 N19 C4 N22 177.4(3)
N20 N19 C4 N21 -3.1(4)
N9 N8 C2 N10 -177.8(3)
N9 N8 C2 N11 1.5(4)
N1 C1 N4 N3 0.8(3)
N5 C1 N4 N3 179.5(2)
N4 C1 N1 N2 -0.4(3)
N5 C1 N1 N2 -179.0(2)
N1 C1 N5 N6 -5.7(4)
N4 C1 N5 N6 175.8(2)
C1 N4 N3 N2 -0.9(3)
C1 N5 N6 N7 174.6(17)
N4 N3 N2 N1 0.8(3)
C1 N1 N2 N3 -0.3(3)
N13 N14 N15 C3 0.4(3)
N15 N14 N13 N12 0.2(3)
C3 N12 N13 N14 -0.7(3)
N13 N12 C3 N15 1.0(3)
N13 N12 C3 N16 179.6(2)
N14 N15 C3 N12 -0.9(3)
N14 N15 C3 N16 -179.6(2)
N17 N16 C3 N12 5.0(4)
N17 N16 C3 N15 -176.5(2)
